data_1511681
loop_
_publ_author_name
'Isnard, O.'
'Chacon, C.'

_publ_section_title
;
 Neutron-diffraction study of the Ndn+1 Co3n+5 B2n compounds
;
_journal_name_full 'Appl. Phys. A'
_journal_page_first S831
_journal_page_last S833
_journal_paper_doi 10.1007/s003390101155
_journal_volume 74
_journal_year 2002
_chemical_formula_sum 'B4 Co11 Nd3'
_chemical_name_systematic 'Nd3 Co11 B4'
_space_group_IT_number 191
_symmetry_space_group_name_Hall '-P 6 2'
_symmetry_space_group_name_H-M 'P 6/m m m'
_cell_angle_alpha 90
_cell_angle_beta 90
_cell_angle_gamma 120
_cell_formula_units_Z 1
_cell_length_a 5.129
_cell_length_b 5.129
_cell_length_c 9.772
_cell_volume 222.628
_citation_journal_id_ASTM APAMFC
_cod_data_source_file boron4-x_34.cif
_cod_data_source_block B4Co11Nd3
_cod_original_cell_volume 222.6279
_cod_database_code 1511681

loop_
_symmetry_equiv_pos_as_xyz
x,y,z
x-y,x,z
-y,x-y,z
-x,-y,z
-x+y,-x,z
y,-x+y,z
-y,-x,-z
x-y,-y,-z
x,x-y,-z
y,x,-z
-x+y,y,-z
-x,-x+y,-z
-x,-y,-z
-x+y,-x,-z
y,-x+y,-z
x,y,-z
x-y,x,-z
-y,x-y,-z
y,x,z
-x+y,y,z
-x,-x+y,z
-y,-x,z
x-y,-y,z
x,x-y,z

loop_
_atom_site_label
_atom_site_type_symbol
_atom_site_fract_x
_atom_site_fract_y
_atom_site_fract_z
_atom_site_occupancy
_atom_site_U_iso_or_equiv
Nd2 Nd 0 0 0.33 1 0.0
Co2 Co 0.5 0 0.202 1 0.0
Co1 Co 0.3333 0.6667 0 1 0.0
B1 B 0.3333 0.6667 0.354 1 0.0
Nd1 Nd 0 0 0 1 0.0
Co3 Co 0.5 0 0.5 1 0.0
